data_4073979
loop_
_publ_author_name
'Leontyeva, Lyudmila'
'Hughes, Russell P.'
'Rheingold, Arnold L.'

_publ_section_title
;
 An Unusual Migratory Insertion of CO into a
 Pentamethylcyclopentadienyl&#x2212;Platinum Bond
;
_journal_issue 23
_journal_name_full Organometallics
_journal_page_first 5735
_journal_paper_doi 10.1021/om700777p
_journal_volume 26
_journal_year 2007
_chemical_formula_sum 'C17 H33 I O P2 Pt'
_chemical_formula_weight 637.36
_chemical_name_systematic
; 

 ? 

;
_space_group_IT_number 14
_symmetry_cell_setting monoclinic
_symmetry_space_group_name_Hall '-P 2ybc'
_symmetry_space_group_name_H-M 'P 1 21/c 1'
_atom_sites_solution_hydrogens geom
_atom_sites_solution_primary direct
_atom_sites_solution_secondary difmap
_audit_creation_method SHELXL-97
_cell_angle_alpha 90.00
_cell_angle_beta 115.8150(10)
_cell_angle_gamma 90.00
_cell_formula_units_Z 4
_cell_length_a 13.9899(14)
_cell_length_b 10.9587(11)
_cell_length_c 16.0610(16)
_cell_measurement_reflns_used 7141
_cell_measurement_temperature 100(2)
_cell_measurement_theta_max 28.16
_cell_measurement_theta_min 2.46
_cell_volume 2216.6(4)
_computing_cell_refinement 'Bruker SMART'
_computing_data_collection 'Bruker SMART'
_computing_data_reduction 'Bruker SAINT'
_computing_molecular_graphics 'Bruker SHELXTL'
_computing_publication_material 'Bruker SHELXTL'
_computing_structure_refinement 'SHELXL-97 (Sheldrick, 1997)'
_computing_structure_solution 'SHELXS-97 (Sheldrick, 1990)'
_diffrn_ambient_temperature 100(2)
_diffrn_measured_fraction_theta_full 0.999
_diffrn_measured_fraction_theta_max 0.940
_diffrn_measurement_device_type 'CCD area detector'
_diffrn_measurement_method 'phi and omega scans'
_diffrn_radiation_monochromator graphite
_diffrn_radiation_source 'fine-focus sealed tube'
_diffrn_radiation_type MoK\a
_diffrn_radiation_wavelength 0.71073
_diffrn_reflns_av_R_equivalents 0.0228
_diffrn_reflns_av_sigmaI/netI 0.0217
_diffrn_reflns_limit_h_max 18
_diffrn_reflns_limit_h_min -18
_diffrn_reflns_limit_k_max 14
_diffrn_reflns_limit_k_min -14
_diffrn_reflns_limit_l_max 20
_diffrn_reflns_limit_l_min -21
_diffrn_reflns_number 18546
_diffrn_reflns_theta_full 25.00
_diffrn_reflns_theta_max 28.24
_diffrn_reflns_theta_min 1.62
_exptl_absorpt_coefficient_mu 7.868
_exptl_absorpt_correction_T_max 0.2167
_exptl_absorpt_correction_T_min 0.1694
_exptl_absorpt_correction_type multi-scan
_exptl_absorpt_process_details Sadabs
_exptl_crystal_colour yellow
_exptl_crystal_density_diffrn 1.910
_exptl_crystal_density_method 'not measured'
_exptl_crystal_description block
_exptl_crystal_F_000 1216
_exptl_crystal_size_max 0.35
_exptl_crystal_size_mid 0.30
_exptl_crystal_size_min 0.28
_refine_diff_density_max 0.967
_refine_diff_density_min -0.717
_refine_diff_density_rms 0.100
_refine_ls_extinction_method none
_refine_ls_goodness_of_fit_ref 1.044
_refine_ls_hydrogen_treatment constr
_refine_ls_matrix_type full
_refine_ls_number_parameters 210
_refine_ls_number_reflns 5157
_refine_ls_number_restraints 0
_refine_ls_restrained_S_all 1.044
_refine_ls_R_factor_all 0.0197
_refine_ls_R_factor_gt 0.0182
_refine_ls_shift/su_max 0.060
_refine_ls_shift/su_mean 0.004
_refine_ls_structure_factor_coef Fsqd
_refine_ls_weighting_details 'calc w=1/[\s^2^(Fo^2^)+(0.0200P)^2^+2.0000P] where P=(Fo^2^+2Fc^2^)/3'
_refine_ls_weighting_scheme calc
_refine_ls_wR_factor_gt 0.0426
_refine_ls_wR_factor_ref 0.0431
_reflns_number_gt 4901
_reflns_number_total 5157
_reflns_threshold_expression >2sigma(I)
_cod_data_source_file om700777p-file001.cif
_cod_data_source_block rph400_compound_5
_cod_depositor_comments
;
The following automatic conversions were performed:

'_symmetry_cell_setting' value 'Monoclinic' changed to 'monoclinic'
according to /home/saulius/struct/CIF-dictionaries/cif_core.dic
dictionary named 'cif_core.dic' version 2.4.1 from 2010-06-29.

Automatic conversion script
Id: cif_fix_values 1715 2011-07-08 13:25:40Z adriana 
;
_cod_original_sg_symbol_H-M P2(1)/c
_cod_database_code 4073979

loop_
_symmetry_equiv_pos_as_xyz
'x, y, z'
'-x, y+1/2, -z+1/2'
'-x, -y, -z'
'x, -y-1/2, z-1/2'

loop_
_atom_site_label
_atom_site_type_symbol
_atom_site_fract_x
_atom_site_fract_y
_atom_site_fract_z
_atom_site_U_iso_or_equiv
_atom_site_adp_type
_atom_site_occupancy
_atom_site_symmetry_multiplicity
_atom_site_calc_flag
_atom_site_refinement_flags
Pt1 Pt 0.306579(7) 0.480222(9) 0.286926(6) 0.01604(4) Uani 1 1 d .
I1 I 0.294218(15) 0.265731(16) 0.196257(13) 0.02665(5) Uani 1 1 d .
P1 P 0.35478(6) 0.57832(7) 0.18458(5) 0.02395(15) Uani 1 1 d .
P2 P 0.30391(6) 0.37476(7) 0.40992(5) 0.02645(16) Uani 1 1 d .
O1 O 0.34285(16) 0.68587(19) 0.40739(13) 0.0295(4) Uani 1 1 d .
C1 C 0.2810(2) 0.6365(2) 0.33759(18) 0.0203(5) Uani 1 1 d .
C2 C 0.1671(2) 0.6967(2) 0.28508(17) 0.0195(5) Uani 1 1 d .
C3 C 0.1810(2) 0.8252(2) 0.25590(18) 0.0210(5) Uani 1 1 d .
C4 C 0.1242(2) 0.8339(3) 0.16338(19) 0.0244(6) Uani 1 1 d .
C5 C 0.0688(2) 0.7186(3) 0.12582(18) 0.0245(6) Uani 1 1 d .
C6 C 0.0914(2) 0.6380(3) 0.19471(18) 0.0218(5) Uani 1 1 d .
C7 C 0.1171(2) 0.7002(3) 0.35404(19) 0.0246(6) Uani 1 1 d .
H7A H 0.0483 0.7418 0.3254 0.037 Uiso 1 1 calc R
H7B H 0.1644 0.7444 0.4099 0.037 Uiso 1 1 calc R
H7C H 0.1070 0.6167 0.3705 0.037 Uiso 1 1 calc R
C8 C 0.2459(2) 0.9225(3) 0.3206(2) 0.0275(6) Uani 1 1 d .
H8A H 0.2437 0.9964 0.2856 0.041 Uiso 1 1 calc R
H8B H 0.3195 0.8945 0.3539 0.041 Uiso 1 1 calc R
H8C H 0.2171 0.9404 0.3651 0.041 Uiso 1 1 calc R
C9 C 0.1142(3) 0.9445(3) 0.1051(2) 0.0402(8) Uani 1 1 d .
H9A H 0.1668 1.0055 0.1419 0.060 Uiso 1 1 calc R
H9B H 0.0427 0.9788 0.0835 0.060 Uiso 1 1 calc R
H9C H 0.1266 0.9213 0.0516 0.060 Uiso 1 1 calc R
C10 C -0.0040(2) 0.7030(3) 0.02465(19) 0.0338(7) Uani 1 1 d .
H10A H -0.0402 0.6241 0.0148 0.051 Uiso 1 1 calc R
H10B H 0.0377 0.7060 -0.0111 0.051 Uiso 1 1 calc R
H10C H -0.0567 0.7688 0.0043 0.051 Uiso 1 1 calc R
C11 C 0.0432(2) 0.5145(3) 0.1883(2) 0.0296(7) Uani 1 1 d .
H11A H -0.0172 0.5048 0.1275 0.044 Uiso 1 1 calc R
H11B H 0.0188 0.5061 0.2367 0.044 Uiso 1 1 calc R
H11C H 0.0964 0.4516 0.1966 0.044 Uiso 1 1 calc R
C12 C 0.3886(3) 0.7384(3) 0.2049(3) 0.0488(10) Uani 1 1 d .
H12A H 0.4187 0.7661 0.1633 0.073 Uiso 1 1 calc R
H12B H 0.4408 0.7501 0.2692 0.073 Uiso 1 1 calc R
H12C H 0.3245 0.7858 0.1931 0.073 Uiso 1 1 calc R
C13 C 0.2627(3) 0.5705(4) 0.0634(2) 0.0479(10) Uani 1 1 d .
H13A H 0.2936 0.6114 0.0265 0.072 Uiso 1 1 calc R
H13B H 0.1962 0.6111 0.0536 0.072 Uiso 1 1 calc R
H13C H 0.2484 0.4849 0.0444 0.072 Uiso 1 1 calc R
C14 C 0.4751(3) 0.5131(3) 0.1870(3) 0.0339(7) Uani 1 1 d .
H14A H 0.4945 0.5572 0.1435 0.051 Uiso 1 1 calc R
H14B H 0.4630 0.4269 0.1692 0.051 Uiso 1 1 calc R
H14C H 0.5327 0.5200 0.2496 0.051 Uiso 1 1 calc R
C15 C 0.1819(3) 0.2956(4) 0.3883(3) 0.0564(12) Uani 1 1 d .
H15A H 0.1910 0.2497 0.4436 0.085 Uiso 1 1 calc R
H15B H 0.1643 0.2392 0.3363 0.085 Uiso 1 1 calc R
H15C H 0.1244 0.3550 0.3732 0.085 Uiso 1 1 calc R
C16 C 0.3339(4) 0.4620(4) 0.5143(3) 0.0589(12) Uani 1 1 d .
H16A H 0.3337 0.4077 0.5627 0.088 Uiso 1 1 calc R
H16B H 0.2802 0.5258 0.5015 0.088 Uiso 1 1 calc R
H16C H 0.4041 0.4997 0.5352 0.088 Uiso 1 1 calc R
C17 C 0.4022(2) 0.2540(3) 0.4528(2) 0.0333(7) Uani 1 1 d .
H17A H 0.3972 0.2132 0.5050 0.050 Uiso 1 1 calc R
H17B H 0.4733 0.2889 0.4731 0.050 Uiso 1 1 calc R
H17C H 0.3891 0.1946 0.4033 0.050 Uiso 1 1 calc R

loop_
_atom_site_aniso_label
_atom_site_aniso_U_11
_atom_site_aniso_U_22
_atom_site_aniso_U_33
_atom_site_aniso_U_23
_atom_site_aniso_U_13
_atom_site_aniso_U_12
Pt1 0.01655(6) 0.01601(6) 0.01527(6) 0.00114(3) 0.00666(4) -0.00256(3)
I1 0.02786(10) 0.01984(9) 0.02980(10) -0.00569(7) 0.01028(8) -0.00347(7)
P1 0.0274(4) 0.0215(4) 0.0302(4) 0.0081(3) 0.0194(3) 0.0034(3)
P2 0.0296(4) 0.0281(4) 0.0259(4) 0.0101(3) 0.0161(3) 0.0025(3)
O1 0.0298(11) 0.0262(10) 0.0208(10) -0.0056(8) 0.0002(8) -0.0012(9)
C1 0.0242(13) 0.0197(13) 0.0172(13) 0.0019(10) 0.0090(11) -0.0007(10)
C2 0.0203(12) 0.0210(13) 0.0172(12) -0.0034(10) 0.0082(10) -0.0014(10)
C3 0.0225(13) 0.0220(13) 0.0194(13) 0.0006(10) 0.0098(11) 0.0004(10)
C4 0.0211(13) 0.0336(16) 0.0205(13) 0.0048(11) 0.0110(11) 0.0012(11)
C5 0.0161(12) 0.0402(16) 0.0178(13) -0.0038(12) 0.0080(10) 0.0016(11)
C6 0.0173(12) 0.0284(14) 0.0192(13) -0.0053(11) 0.0074(10) 0.0005(10)
C7 0.0310(15) 0.0265(14) 0.0196(13) -0.0018(11) 0.0141(12) -0.0031(12)
C8 0.0366(16) 0.0218(14) 0.0232(14) -0.0002(11) 0.0123(13) -0.0035(12)
C9 0.0366(18) 0.050(2) 0.0292(17) 0.0153(15) 0.0094(14) 0.0000(15)
C10 0.0210(14) 0.060(2) 0.0170(13) -0.0024(14) 0.0052(11) 0.0003(14)
C11 0.0215(14) 0.0311(16) 0.0302(16) -0.0100(12) 0.0057(12) -0.0039(11)
C12 0.059(2) 0.0193(15) 0.099(3) 0.0129(17) 0.063(2) 0.0032(15)
C13 0.053(2) 0.072(3) 0.0246(17) 0.0199(17) 0.0228(16) 0.030(2)
C14 0.0316(17) 0.0277(16) 0.054(2) 0.0080(14) 0.0292(16) 0.0041(12)
C15 0.0273(17) 0.073(3) 0.070(3) 0.046(2) 0.0221(18) 0.0028(17)
C16 0.111(4) 0.047(2) 0.035(2) 0.0099(17) 0.047(2) 0.014(2)
C17 0.0271(15) 0.0351(17) 0.0313(16) 0.0140(13) 0.0068(13) 0.0032(13)

loop_
_atom_type_symbol
_atom_type_description
_atom_type_scat_dispersion_real
_atom_type_scat_dispersion_imag
_atom_type_scat_source
C C 0.0033 0.0016 'International Tables Vol C Tables 4.2.6.8 and 6.1.1.4'
H H 0.0000 0.0000 'International Tables Vol C Tables 4.2.6.8 and 6.1.1.4'
P P 0.1023 0.0942 'International Tables Vol C Tables 4.2.6.8 and 6.1.1.4'
Pt Pt -1.7033 8.3905 'International Tables Vol C Tables 4.2.6.8 and 6.1.1.4'
I I -0.4742 1.8119 'International Tables Vol C Tables 4.2.6.8 and 6.1.1.4'
O O 0.0106 0.0060 'International Tables Vol C Tables 4.2.6.8 and 6.1.1.4'

loop_
_geom_angle_atom_site_label_1
_geom_angle_atom_site_label_2
_geom_angle_atom_site_label_3
_geom_angle
C1 Pt1 P1 92.92(8)
C1 Pt1 P2 90.46(8)
P1 Pt1 P2 165.48(3)
C1 Pt1 I1 167.41(8)
P1 Pt1 I1 89.51(2)
P2 Pt1 I1 90.26(2)
C13 P1 C14 102.95(17)
C13 P1 C12 104.3(2)
C14 P1 C12 102.19(15)
C13 P1 Pt1 117.02(13)
C14 P1 Pt1 111.05(11)
C12 P1 Pt1 117.37(13)
C15 P2 C16 104.5(2)
C15 P2 C17 102.64(17)
C16 P2 C17 101.64(18)
C15 P2 Pt1 116.25(12)
C16 P2 Pt1 116.41(13)
C17 P2 Pt1 113.50(11)
O1 C1 C2 117.1(2)
O1 C1 Pt1 125.6(2)
C2 C1 Pt1 117.25(17)
C6 C2 C3 103.1(2)
C6 C2 C7 110.5(2)
C3 C2 C7 110.8(2)
C6 C2 C1 116.9(2)
C3 C2 C1 108.4(2)
C7 C2 C1 107.0(2)
C4 C3 C8 127.3(3)
C4 C3 C2 108.1(2)
C8 C3 C2 124.6(2)
C3 C4 C5 110.2(2)
C3 C4 C9 126.5(3)
C5 C4 C9 123.3(3)
C6 C5 C4 109.6(2)
C6 C5 C10 128.4(3)
C4 C5 C10 122.0(3)
C5 C6 C11 127.0(3)
C5 C6 C2 109.0(2)
C11 C6 C2 123.7(2)

loop_
_geom_bond_atom_site_label_1
_geom_bond_atom_site_label_2
_geom_bond_distance
Pt1 C1 1.994(3)
Pt1 P1 2.2973(7)
Pt1 P2 2.3030(7)
Pt1 I1 2.7306(3)
P1 C13 1.809(4)
P1 C14 1.813(3)
P1 C12 1.809(3)
P2 C15 1.808(3)
P2 C16 1.813(4)
P2 C17 1.814(3)
O1 C1 1.206(3)
C1 C2 1.587(4)
C2 C6 1.518(3)
C2 C3 1.523(4)
C2 C7 1.546(3)
C3 C4 1.349(4)
C3 C8 1.489(4)
C4 C5 1.467(4)
C4 C9 1.501(4)
C5 C6 1.342(4)
C5 C10 1.505(4)
C6 C11 1.496(4)
